data_4104504
loop_
_publ_author_name
'Sattler, Aaron'
'Zhu, Guang'
'Parkin, Gerard'

_publ_section_title
;
 Multiple Modes for Coordination of Phenazine to Molybdenum: Ring Fusion
 Promotes Access to \h4-Coordination, Oxidative Addition of Dihydrogen and
 Hydrogenation of Aromatic Nitrogen Compounds
;
_journal_coden_ASTM JACSAT
_journal_issue 22
_journal_name_full 'Journal of the American Chemical Society'
_journal_page_first 7828
_journal_page_last 7838
_journal_paper_doi 10.1021/ja901896x
_journal_volume 131
_journal_year 2009
_chemical_formula_sum 'C30 H62 Mo2 N2 P6'
_chemical_formula_weight 828.52
_space_group_IT_number 14
_symmetry_cell_setting monoclinic
_symmetry_space_group_name_Hall '-P 2yn'
_symmetry_space_group_name_H-M 'P 1 21/n 1'
_atom_sites_solution_hydrogens geom
_atom_sites_solution_primary direct
_atom_sites_solution_secondary difmap
_audit_creation_method SHELXL-97
_cell_angle_alpha 90.00
_cell_angle_beta 115.4630(10)
_cell_angle_gamma 90.00
_cell_formula_units_Z 2
_cell_length_a 14.5169(10)
_cell_length_b 9.0962(6)
_cell_length_c 16.3795(11)
_cell_measurement_reflns_used 5626
_cell_measurement_temperature 170(2)
_cell_measurement_theta_max 28.99
_cell_measurement_theta_min 2.48
_cell_volume 1952.8(2)
_computing_cell_refinement 'Bruker SMART'
_computing_data_collection 'Bruker SMART'
_computing_data_reduction 'Bruker SAINT'
_computing_molecular_graphics 'Bruker SHELXTL'
_computing_publication_material 'Bruker SHELXTL'
_computing_structure_refinement 'SHELXL-97 (Sheldrick, 1997)'
_computing_structure_solution 'SHELXS-97 (Sheldrick, 1990)'
_diffrn_ambient_temperature 170(2)
_diffrn_measured_fraction_theta_full 1.000
_diffrn_measured_fraction_theta_max 1.000
_diffrn_measurement_device_type 'CCD area detector'
_diffrn_measurement_method 'phi and omega scans'
_diffrn_radiation_monochromator graphite
_diffrn_radiation_source 'fine-focus sealed tube'
_diffrn_radiation_type MoK\a
_diffrn_radiation_wavelength 0.71073
_diffrn_reflns_av_R_equivalents 0.1172
_diffrn_reflns_av_sigmaI/netI 0.0960
_diffrn_reflns_limit_h_max 20
_diffrn_reflns_limit_h_min -20
_diffrn_reflns_limit_k_max 13
_diffrn_reflns_limit_k_min -13
_diffrn_reflns_limit_l_max 23
_diffrn_reflns_limit_l_min -23
_diffrn_reflns_number 30537
_diffrn_reflns_theta_full 30.54
_diffrn_reflns_theta_max 30.54
_diffrn_reflns_theta_min 1.57
_exptl_absorpt_coefficient_mu 0.910
_exptl_absorpt_correction_T_max 0.9910
_exptl_absorpt_correction_T_min 0.8534
_exptl_absorpt_correction_type empirical
_exptl_absorpt_process_details SADABS
_exptl_crystal_colour GREEN
_exptl_crystal_density_diffrn 1.409
_exptl_crystal_density_method 'not measured'
_exptl_crystal_description PLATE
_exptl_crystal_F_000 860
_exptl_crystal_size_max 0.18
_exptl_crystal_size_mid 0.06
_exptl_crystal_size_min 0.01
_refine_diff_density_max 0.604
_refine_diff_density_min -0.648
_refine_diff_density_rms 0.134
_refine_ls_extinction_method none
_refine_ls_goodness_of_fit_ref 1.002
_refine_ls_hydrogen_treatment constr
_refine_ls_matrix_type full
_refine_ls_number_parameters 190
_refine_ls_number_reflns 5971
_refine_ls_number_restraints 0
_refine_ls_restrained_S_all 1.002
_refine_ls_R_factor_all 0.1025
_refine_ls_R_factor_gt 0.0465
_refine_ls_shift/su_max 0.000
_refine_ls_shift/su_mean 0.000
_refine_ls_structure_factor_coef Fsqd
_refine_ls_weighting_details 'calc w=1/[\s^2^(Fo^2^)+(0.0254P)^2^+0.2100P] where P=(Fo^2^+2Fc^2^)/3'
_refine_ls_weighting_scheme calc
_refine_ls_wR_factor_gt 0.0720
_refine_ls_wR_factor_ref 0.0858
_reflns_number_gt 3731
_reflns_number_total 5971
_reflns_threshold_expression >2sigma(I)
_cod_data_source_file ja901896x_si_003.cif
_cod_data_source_block mo2dhps1
_cod_depositor_comments
;
 Updated bibliographic information.

 Antanas Vaitkus,
 2019-10-09
;
_cod_database_code 4104504

loop_
_symmetry_equiv_pos_as_xyz
'x, y, z'
'-x+1/2, y+1/2, -z+1/2'
'-x, -y, -z'
'x-1/2, -y-1/2, z-1/2'

loop_
_atom_site_label
_atom_site_type_symbol
_atom_site_fract_x
_atom_site_fract_y
_atom_site_fract_z
_atom_site_U_iso_or_equiv
_atom_site_adp_type
_atom_site_occupancy
_atom_site_symmetry_multiplicity
_atom_site_calc_flag
_atom_site_refinement_flags
Mo Mo -0.31878(2) -0.67784(3) -0.004992(19) 0.01672(7) Uani 1 1 d .
N N -0.5409(2) -0.4774(3) -0.09522(18) 0.0214(6) Uani 1 1 d .
P1 P -0.28977(7) -0.53603(11) -0.11604(6) 0.0256(2) Uani 1 1 d .
P2 P -0.20368(7) -0.53059(10) 0.12172(6) 0.0218(2) Uani 1 1 d .
P3 P -0.18752(7) -0.84738(10) 0.01068(7) 0.0253(2) Uani 1 1 d .
C11 C -0.3767(3) -0.3814(4) -0.1673(3) 0.0381(10) Uani 1 1 d .
H11A H -0.3625 -0.3385 -0.2156 0.057 Uiso 1 1 calc R
H11B H -0.3666 -0.3067 -0.1211 0.057 Uiso 1 1 calc R
H11C H -0.4473 -0.4165 -0.1925 0.057 Uiso 1 1 calc R
C12 C -0.1697(3) -0.4408(4) -0.0955(3) 0.0406(10) Uani 1 1 d .
H12A H -0.1763 -0.3927 -0.1513 0.061 Uiso 1 1 calc R
H12B H -0.1138 -0.5123 -0.0761 0.061 Uiso 1 1 calc R
H12C H -0.1551 -0.3667 -0.0481 0.061 Uiso 1 1 calc R
C13 C -0.3094(4) -0.6368(5) -0.2191(3) 0.0488(12) Uani 1 1 d .
H13A H -0.3054 -0.5683 -0.2637 0.073 Uiso 1 1 calc R
H13B H -0.3767 -0.6836 -0.2441 0.073 Uiso 1 1 calc R
H13C H -0.2565 -0.7122 -0.2048 0.073 Uiso 1 1 calc R
C21 C -0.2055(3) -0.5687(4) 0.2301(2) 0.0335(9) Uani 1 1 d .
H21A H -0.1563 -0.5047 0.2766 0.050 Uiso 1 1 calc R
H21B H -0.1872 -0.6717 0.2465 0.050 Uiso 1 1 calc R
H21C H -0.2740 -0.5500 0.2256 0.050 Uiso 1 1 calc R
C22 C -0.2357(3) -0.3354(4) 0.1102(3) 0.0333(9) Uani 1 1 d .
H22A H -0.1914 -0.2839 0.1659 0.050 Uiso 1 1 calc R
H22B H -0.3071 -0.3230 0.0994 0.050 Uiso 1 1 calc R
H22C H -0.2258 -0.2945 0.0592 0.050 Uiso 1 1 calc R
C23 C -0.0651(3) -0.5133(4) 0.1591(3) 0.0377(10) Uani 1 1 d .
H23A H -0.0364 -0.4489 0.2121 0.057 Uiso 1 1 calc R
H23B H -0.0518 -0.4713 0.1101 0.057 Uiso 1 1 calc R
H23C H -0.0334 -0.6106 0.1749 0.057 Uiso 1 1 calc R
C31 C -0.2264(3) -1.0140(4) -0.0596(3) 0.0383(10) Uani 1 1 d .
H31A H -0.1671 -1.0782 -0.0445 0.057 Uiso 1 1 calc R
H31B H -0.2540 -0.9864 -0.1236 0.057 Uiso 1 1 calc R
H31C H -0.2788 -1.0660 -0.0482 0.057 Uiso 1 1 calc R
C32 C -0.0748(3) -0.7992(4) -0.0076(3) 0.0440(11) Uani 1 1 d .
H32A H -0.0274 -0.8825 0.0094 0.066 Uiso 1 1 calc R
H32B H -0.0408 -0.7137 0.0295 0.066 Uiso 1 1 calc R
H32C H -0.0960 -0.7756 -0.0716 0.066 Uiso 1 1 calc R
C33 C -0.1221(3) -0.9357(4) 0.1216(3) 0.0418(11) Uani 1 1 d .
H33A H -0.0777 -1.0141 0.1181 0.063 Uiso 1 1 calc R
H33B H -0.1728 -0.9775 0.1397 0.063 Uiso 1 1 calc R
H33C H -0.0810 -0.8626 0.1664 0.063 Uiso 1 1 calc R
C41 C -0.4945(2) -0.6046(4) -0.0575(2) 0.0214(7) Uani 1 1 d .
C42 C -0.4804(2) -0.7170(4) -0.1123(2) 0.0239(8) Uani 1 1 d .
H42A H -0.4974 -0.6957 -0.1771 0.029 Uiso 1 1 calc R
C43 C -0.4400(3) -0.8544(4) -0.0760(2) 0.0269(8) Uani 1 1 d .
H43A H -0.4280 -0.9295 -0.1149 0.032 Uiso 1 1 calc R
C44 C -0.3998(3) -0.8773(4) 0.0186(2) 0.0267(8) Uani 1 1 d .
H44A H -0.3601 -0.9687 0.0455 0.032 Uiso 1 1 calc R
C45 C -0.4044(2) -0.7650(4) 0.0757(2) 0.0232(8) Uani 1 1 d .
H45A H -0.3667 -0.7771 0.1427 0.028 Uiso 1 1 calc R
C46 C -0.4532(2) -0.6284(4) 0.0397(2) 0.0206(7) Uani 1 1 d .

loop_
_atom_site_aniso_label
_atom_site_aniso_U_11
_atom_site_aniso_U_22
_atom_site_aniso_U_33
_atom_site_aniso_U_23
_atom_site_aniso_U_13
_atom_site_aniso_U_12
Mo 0.01542(13) 0.01711(13) 0.01761(13) -0.00051(14) 0.00710(10) -0.00055(14)
N 0.0153(14) 0.0302(16) 0.0208(15) 0.0020(13) 0.0098(12) 0.0001(12)
P1 0.0259(5) 0.0301(5) 0.0248(5) 0.0016(4) 0.0148(4) -0.0015(4)
P2 0.0184(5) 0.0233(5) 0.0218(5) -0.0034(4) 0.0067(4) -0.0015(4)
P3 0.0224(5) 0.0221(5) 0.0304(5) -0.0030(4) 0.0105(4) 0.0028(4)
C11 0.034(2) 0.041(2) 0.039(2) 0.0167(19) 0.0148(19) -0.0009(19)
C12 0.036(2) 0.042(3) 0.053(3) 0.008(2) 0.028(2) -0.005(2)
C13 0.064(3) 0.060(3) 0.033(2) -0.002(2) 0.031(2) -0.004(2)
C21 0.034(2) 0.040(2) 0.0203(19) -0.0057(17) 0.0059(17) 0.0007(18)
C22 0.030(2) 0.026(2) 0.043(2) -0.0090(18) 0.0150(18) -0.0021(17)
C23 0.025(2) 0.040(2) 0.041(2) -0.007(2) 0.0076(18) -0.0050(18)
C31 0.043(2) 0.028(2) 0.045(2) -0.0095(19) 0.020(2) 0.0042(19)
C32 0.035(2) 0.035(2) 0.076(3) -0.004(2) 0.036(2) 0.0046(19)
C33 0.036(2) 0.034(2) 0.039(2) 0.0005(19) 0.001(2) 0.0100(19)
C41 0.0118(16) 0.0271(19) 0.0245(18) -0.0002(15) 0.0073(14) -0.0021(14)
C42 0.0167(17) 0.031(2) 0.0204(18) -0.0066(14) 0.0041(15) -0.0030(14)
C43 0.0229(19) 0.022(2) 0.033(2) -0.0078(15) 0.0089(16) -0.0075(14)
C44 0.0216(19) 0.0236(18) 0.038(2) 0.0036(16) 0.0154(17) -0.0025(15)
C45 0.0201(18) 0.0285(19) 0.0239(18) 0.0071(15) 0.0122(15) -0.0013(15)
C46 0.0156(17) 0.0252(18) 0.0218(17) 0.0007(14) 0.0088(14) -0.0020(14)

loop_
_atom_type_symbol
_atom_type_description
_atom_type_scat_dispersion_real
_atom_type_scat_dispersion_imag
_atom_type_scat_source
C C 0.0033 0.0016 'International Tables Vol C Tables 4.2.6.8 and 6.1.1.4'
H H 0.0000 0.0000 'International Tables Vol C Tables 4.2.6.8 and 6.1.1.4'
N N 0.0061 0.0033 'International Tables Vol C Tables 4.2.6.8 and 6.1.1.4'
P P 0.1023 0.0942 'International Tables Vol C Tables 4.2.6.8 and 6.1.1.4'
Mo Mo -1.6832 0.6857 'International Tables Vol C Tables 4.2.6.8 and 6.1.1.4'

loop_
_geom_angle_atom_site_label_1
_geom_angle_atom_site_label_2
_geom_angle_atom_site_label_3
_geom_angle
_geom_angle_site_symmetry_1
_geom_angle_site_symmetry_3
C42 Mo C44 64.60(13) . .
C42 Mo C43 35.67(12) . .
C44 Mo C43 36.02(12) . .
C42 Mo C45 76.00(12) . .
C44 Mo C45 35.64(12) . .
C43 Mo C45 64.23(13) . .
C42 Mo P3 119.63(9) . .
C44 Mo P3 85.04(9) . .
C43 Mo P3 90.31(9) . .
C45 Mo P3 108.61(9) . .
C42 Mo C46 64.00(12) . .
C44 Mo C46 63.41(12) . .
C43 Mo C46 74.86(12) . .
C45 Mo C46 35.16(11) . .
P3 Mo C46 143.76(8) . .
C42 Mo C41 35.45(11) . .
C44 Mo C41 74.73(12) . .
C43 Mo C41 63.19(12) . .
C45 Mo C41 63.33(11) . .
P3 Mo C41 153.40(9) . .
C46 Mo C41 35.22(11) . .
C42 Mo P1 87.56(9) . .
C44 Mo P1 145.35(10) . .
C43 Mo P1 109.69(9) . .
C45 Mo P1 158.02(9) . .
P3 Mo P1 92.11(3) . .
C46 Mo P1 123.91(8) . .
C41 Mo P1 94.84(8) . .
C42 Mo P2 147.97(9) . .
C44 Mo P2 120.55(10) . .
C43 Mo P2 156.02(9) . .
C45 Mo P2 92.42(9) . .
P3 Mo P2 92.32(3) . .
C46 Mo P2 89.26(8) . .
C41 Mo P2 112.71(8) . .
P1 Mo P2 94.04(3) . .
C41 N C46 117.8(3) . 3_445
C13 P1 C11 99.1(2) . .
C13 P1 C12 99.42(19) . .
C11 P1 C12 97.67(18) . .
C13 P1 Mo 114.81(14) . .
C11 P1 Mo 116.53(13) . .
C12 P1 Mo 124.88(13) . .
C21 P2 C22 100.13(18) . .
C21 P2 C23 99.45(18) . .
C22 P2 C23 98.34(18) . .
C21 P2 Mo 115.78(13) . .
C22 P2 Mo 113.38(12) . .
C23 P2 Mo 125.63(13) . .
C33 P3 C32 98.5(2) . .
C33 P3 C31 98.53(18) . .
C32 P3 C31 98.59(18) . .
C33 P3 Mo 116.12(14) . .
C32 P3 Mo 123.76(13) . .
C31 P3 Mo 116.80(13) . .
N C41 C42 120.2(3) . .
N C41 C46 121.2(3) . .
C42 C41 C46 118.5(3) . .
N C41 Mo 130.2(2) . .
C42 C41 Mo 67.18(18) . .
C46 C41 Mo 72.18(18) . .
C43 C42 C41 121.1(3) . .
C43 C42 Mo 72.95(19) . .
C41 C42 Mo 77.37(19) . .
C42 C43 C44 119.8(3) . .
C42 C43 Mo 71.38(19) . .
C44 C43 Mo 71.52(19) . .
C45 C44 C43 120.4(3) . .
C45 C44 Mo 73.19(19) . .
C43 C44 Mo 72.45(19) . .
C44 C45 C46 121.0(3) . .
C44 C45 Mo 71.17(19) . .
C46 C45 Mo 76.01(19) . .
N C46 C45 120.4(3) 3_445 .
N C46 C41 121.0(3) 3_445 .
C45 C46 C41 118.6(3) . .
N C46 Mo 129.3(2) 3_445 .
C45 C46 Mo 68.83(18) . .
C41 C46 Mo 72.61(18) . .

loop_
_geom_bond_atom_site_label_1
_geom_bond_atom_site_label_2
_geom_bond_distance
_geom_bond_site_symmetry_2
Mo C42 2.275(3) .
Mo C44 2.283(3) .
Mo C43 2.296(3) .
Mo C45 2.309(3) .
Mo P3 2.3778(9) .
Mo C46 2.403(3) .
Mo C41 2.409(3) .
Mo P1 2.4100(10) .
Mo P2 2.4314(9) .
N C41 1.348(4) .
N C46 1.352(4) 3_445
P1 C13 1.833(4) .
P1 C11 1.834(4) .
P1 C12 1.843(4) .
P2 C21 1.820(3) .
P2 C22 1.825(4) .
P2 C23 1.840(4) .
P3 C33 1.834(4) .
P3 C32 1.839(4) .
P3 C31 1.839(4) .
C41 C42 1.432(4) .
C41 C46 1.456(4) .
C42 C43 1.400(5) .
C43 C44 1.416(5) .
C44 C45 1.406(5) .
C45 C46 1.426(4) .
C46 N 1.352(4) 3_445
